data_1507176
loop_
_publ_author_name
'Ly\.zwa, Dawid'
'Dudzi\'nski, Krzysztof'
'Kwiatkowski, Piotr'

_publ_section_title
;
 High-pressure accelerated asymmetric organocatalytic friedel-crafts
 alkylation of indoles with enones: application to quaternary stereogenic
 centers construction.
;
_journal_issue 6
_journal_name_full 'Organic letters'
_journal_page_first 1540
_journal_page_last 1543
_journal_paper_doi 10.1021/ol300274u
_journal_volume 14
_journal_year 2012
_chemical_absolute_configuration syn
_chemical_formula_moiety 'C23 H22 N2 O2'
_chemical_formula_sum 'C23 H22 N2 O2'
_chemical_formula_weight 358.43
_chemical_name_systematic
; 
 ? 
;
_space_group_IT_number 19
_symmetry_cell_setting orthorhombic
_symmetry_space_group_name_Hall 'P 2ac 2ab'
_symmetry_space_group_name_H-M 'P 21 21 21'
_atom_sites_solution_hydrogens geom
_atom_sites_solution_primary direct
_atom_sites_solution_secondary difmap
_audit_creation_method SHELXL-97
_cell_angle_alpha 90.00
_cell_angle_beta 90.00
_cell_angle_gamma 90.00
_cell_formula_units_Z 4
_cell_length_a 7.8925(2)
_cell_length_b 14.7158(5)
_cell_length_c 15.8394(6)
_cell_measurement_reflns_used 5829
_cell_measurement_temperature 100(2)
_cell_measurement_theta_max 28.5922
_cell_measurement_theta_min 1.8851
_cell_volume 1839.66(10)
_computing_cell_refinement
;
CrysAlisPro, Agilent Technologies,
Version 1.171.35.11 (release 16-05-2011 CrysAlis171 .NET)
(compiled May 16 2011,17:55:39)
;
_computing_data_collection
;
CrysAlisPro, Agilent Technologies,
Version 1.171.35.11 (release 16-05-2011 CrysAlis171 .NET)
(compiled May 16 2011,17:55:39)
;
_computing_data_reduction
;
CrysAlisPro, Agilent Technologies,
Version 1.171.35.11 (release 16-05-2011 CrysAlis171 .NET)
(compiled May 16 2011,17:55:39)
;
_computing_molecular_graphics 'ortep, Wingx, Mercury'
_computing_publication_material SHELXTL-97
_computing_structure_refinement 'SHELXL-97 (Sheldrick, 1997)'
_computing_structure_solution 'SHELXS-97 (Sheldrick, 1990)'
_diffrn_ambient_temperature 100(2)
_diffrn_detector_area_resol_mean 8.4441
_diffrn_measured_fraction_theta_full 0.991
_diffrn_measured_fraction_theta_max 0.991
_diffrn_measurement_device_type 'Xcalibur, Opal'
_diffrn_measurement_method 'omega scans'
_diffrn_radiation_monochromator graphite
_diffrn_radiation_source 'Enhance (Mo) X-ray Source'
_diffrn_radiation_type MoK\a
_diffrn_radiation_wavelength 0.71073
_diffrn_reflns_av_R_equivalents 0.0252
_diffrn_reflns_av_sigmaI/netI 0.0290
_diffrn_reflns_limit_h_max 10
_diffrn_reflns_limit_h_min -10
_diffrn_reflns_limit_k_max 18
_diffrn_reflns_limit_k_min -18
_diffrn_reflns_limit_l_max 19
_diffrn_reflns_limit_l_min -18
_diffrn_reflns_number 11376
_diffrn_reflns_theta_full 27.10
_diffrn_reflns_theta_max 27.10
_diffrn_reflns_theta_min 2.88
_exptl_absorpt_coefficient_mu 0.083
_exptl_absorpt_correction_T_max 0.9893
_exptl_absorpt_correction_T_min 0.9763
_exptl_absorpt_correction_type multi-scan
_exptl_absorpt_process_details
;
CrysAlisPro, Agilent Technologies,
Version 1.171.35.11 (release 16-05-2011 CrysAlis171 .NET)
(compiled May 16 2011,17:55:39)
Empirical absorption correction using spherical harmonics,
 implemented in SCALE3 ABSPACK scaling algorithm.
;
_exptl_crystal_colour colourless
_exptl_crystal_density_diffrn 1.294
_exptl_crystal_density_method 'not measured'
_exptl_crystal_description prismatic
_exptl_crystal_F_000 760
_exptl_crystal_size_max 0.29
_exptl_crystal_size_mid 0.17
_exptl_crystal_size_min 0.13
_refine_diff_density_max 0.186
_refine_diff_density_min -0.191
_refine_diff_density_rms 0.039
_refine_ls_abs_structure_details 'Flack H D (1983), Acta Cryst. A39, 876-881'
_refine_ls_extinction_method none
_refine_ls_goodness_of_fit_ref 1.045
_refine_ls_hydrogen_treatment mixed
_refine_ls_matrix_type full
_refine_ls_number_parameters 248
_refine_ls_number_reflns 3832
_refine_ls_number_restraints 0
_refine_ls_restrained_S_all 1.045
_refine_ls_R_factor_all 0.0401
_refine_ls_R_factor_gt 0.0328
_refine_ls_shift/su_max 0.000
_refine_ls_shift/su_mean 0.000
_refine_ls_structure_factor_coef Fsqd
_refine_ls_weighting_details 'calc w=1/[\s^2^(Fo^2^)+(0.0422P)^2^+0.3052P] where P=(Fo^2^+2Fc^2^)/3'
_refine_ls_weighting_scheme calc
_refine_ls_wR_factor_gt 0.0766
_refine_ls_wR_factor_ref 0.0802
_reflns_number_gt 3454
_reflns_number_total 3832
_reflns_threshold_expression >2sigma(I)
_cod_data_source_file ol300274u_si_001.cif
_cod_data_source_block shelxl
_cod_depositor_comments
;
The following automatic conversions were performed:

'_symmetry_cell_setting' value 'Orthorhombic' changed to
'orthorhombic' according to
/home/saulius/struct/CIF-dictionaries/cif_core.dic dictionary named
'cif_core.dic' version 2.4.1 from 2010-06-29.

Automatic conversion script
Id: cif_fix_values 1715 2011-07-08 13:25:40Z adriana 
;
_cod_original_sg_symbol_H-M P212121
_cod_database_code 1507176

loop_
_symmetry_equiv_pos_as_xyz
'x, y, z'
'-x+1/2, -y, z+1/2'
'-x, y+1/2, -z+1/2'
'x+1/2, -y+1/2, -z'

loop_
_atom_site_label
_atom_site_type_symbol
_atom_site_fract_x
_atom_site_fract_y
_atom_site_fract_z
_atom_site_U_iso_or_equiv
_atom_site_adp_type
_atom_site_occupancy
_atom_site_symmetry_multiplicity
_atom_site_calc_flag
_atom_site_refinement_flags
H2N H -0.527(3) 0.4482(13) 0.5877(11) 0.033(5) Uiso 1 1 d .
O1 O 0.20382(13) 0.45980(7) 0.64344(6) 0.0197(2) Uani 1 1 d .
O2 O 0.18786(13) 0.46759(8) 0.89997(7) 0.0226(2) Uani 1 1 d .
N1 N 0.20606(15) 0.53577(8) 0.77067(7) 0.0155(3) Uani 1 1 d .
N2 N -0.42159(16) 0.46488(9) 0.59629(9) 0.0205(3) Uani 1 1 d .
C19 C 0.62905(19) 0.66226(11) 0.94314(10) 0.0228(3) Uani 1 1 d .
H19 H 0.6649 0.6571 1.0002 0.027 Uiso 1 1 calc R
C23 C 0.48270(17) 0.60160(10) 0.82215(9) 0.0162(3) Uani 1 1 d .
C20 C 0.6685(2) 0.73943(11) 0.89641(11) 0.0245(4) Uani 1 1 d .
H20 H 0.7316 0.7872 0.9218 0.029 Uiso 1 1 calc R
C16 C 0.36443(18) 0.46132(10) 0.87669(9) 0.0190(3) Uani 1 1 d .
H16 H 0.3963 0.3966 0.8657 0.023 Uiso 1 1 calc R
C3 C -0.07074(18) 0.50389(11) 0.82005(10) 0.0199(3) Uani 1 1 d .
H3A H -0.1468 0.5567 0.8121 0.024 Uiso 1 1 calc R
H3B H -0.1212 0.4631 0.8629 0.024 Uiso 1 1 calc R
C21 C 0.61648(19) 0.74718(10) 0.81291(11) 0.0221(3) Uani 1 1 d .
H21 H 0.6453 0.8000 0.7815 0.027 Uiso 1 1 calc R
C22 C 0.52230(18) 0.67824(10) 0.77474(10) 0.0185(3) Uani 1 1 d .
H22 H 0.4861 0.6835 0.7178 0.022 Uiso 1 1 calc R
C7 C -0.18220(18) 0.47469(10) 0.67315(9) 0.0162(3) Uani 1 1 d .
C14 C -0.21214(17) 0.56121(10) 0.63342(9) 0.0151(3) Uani 1 1 d .
C5 C 0.10086(19) 0.62627(11) 0.89360(10) 0.0236(3) Uani 1 1 d .
H5A H 0.0448 0.6714 0.8577 0.035 Uiso 1 1 calc R
H5B H 0.2168 0.6462 0.9058 0.035 Uiso 1 1 calc R
H5C H 0.0379 0.6198 0.9466 0.035 Uiso 1 1 calc R
C15 C 0.38358(17) 0.51906(10) 0.79452(9) 0.0159(3) Uani 1 1 d .
H15 H 0.4450 0.4845 0.7496 0.019 Uiso 1 1 calc R
C8 C -0.31273(19) 0.41937(10) 0.64945(10) 0.0196(3) Uani 1 1 d .
H8 H -0.3265 0.3581 0.6671 0.024 Uiso 1 1 calc R
C18 C 0.53672(18) 0.59297(10) 0.90560(10) 0.0187(3) Uani 1 1 d .
C17 C 0.48304(19) 0.50319(11) 0.94289(10) 0.0212(3) Uani 1 1 d .
H17A H 0.4229 0.5124 0.9971 0.025 Uiso 1 1 calc R
H17B H 0.5825 0.4636 0.9528 0.025 Uiso 1 1 calc R
C12 C -0.1959(2) 0.71602(11) 0.58741(10) 0.0220(3) Uani 1 1 d .
H12 H -0.1390 0.7729 0.5866 0.026 Uiso 1 1 calc R
C10 C -0.4346(2) 0.62465(12) 0.54171(10) 0.0233(4) Uani 1 1 d .
H10 H -0.5375 0.6177 0.5113 0.028 Uiso 1 1 calc R
C1 C 0.13312(18) 0.48298(9) 0.70817(9) 0.0153(3) Uani 1 1 d .
C13 C -0.12679(19) 0.64502(10) 0.63261(9) 0.0175(3) Uani 1 1 d .
H13 H -0.0235 0.6526 0.6626 0.021 Uiso 1 1 calc R
C2 C -0.04545(17) 0.45302(10) 0.73606(10) 0.0174(3) Uani 1 1 d .
C9 C -0.36463(18) 0.55290(10) 0.58712(9) 0.0178(3) Uani 1 1 d .
C11 C -0.3483(2) 0.70640(11) 0.54260(10) 0.0246(4) Uani 1 1 d .
H11 H -0.3928 0.7568 0.5124 0.030 Uiso 1 1 calc R
C6 C -0.0310(2) 0.34972(11) 0.74994(12) 0.0275(4) Uani 1 1 d .
H6A H 0.0583 0.3373 0.7913 0.041 Uiso 1 1 calc R
H6B H -0.0029 0.3200 0.6964 0.041 Uiso 1 1 calc R
H6C H -0.1392 0.3261 0.7709 0.041 Uiso 1 1 calc R
C4 C 0.10572(17) 0.53541(10) 0.84814(9) 0.0176(3) Uani 1 1 d .

loop_
_atom_site_aniso_label
_atom_site_aniso_U_11
_atom_site_aniso_U_22
_atom_site_aniso_U_33
_atom_site_aniso_U_23
_atom_site_aniso_U_13
_atom_site_aniso_U_12
O1 0.0139(5) 0.0264(5) 0.0189(5) -0.0034(5) 0.0006(4) 0.0015(4)
O2 0.0135(5) 0.0324(6) 0.0218(6) 0.0125(5) 0.0007(4) -0.0004(5)
N1 0.0117(5) 0.0196(6) 0.0152(6) 0.0001(5) 0.0017(5) 0.0008(5)
N2 0.0110(6) 0.0260(7) 0.0245(7) -0.0066(6) -0.0014(5) -0.0036(5)
C19 0.0167(7) 0.0341(9) 0.0176(8) -0.0060(7) -0.0002(6) 0.0016(7)
C23 0.0108(6) 0.0210(7) 0.0168(8) -0.0023(6) 0.0020(6) 0.0031(6)
C20 0.0165(7) 0.0260(8) 0.0310(9) -0.0113(7) 0.0017(7) -0.0018(6)
C16 0.0142(7) 0.0201(7) 0.0226(8) 0.0048(6) 0.0006(6) 0.0028(6)
C3 0.0126(7) 0.0289(8) 0.0181(8) 0.0040(6) 0.0013(6) 0.0015(6)
C21 0.0169(7) 0.0207(7) 0.0288(9) -0.0016(7) 0.0041(7) 0.0000(6)
C22 0.0129(6) 0.0226(8) 0.0200(8) 0.0003(6) 0.0022(6) 0.0005(6)
C7 0.0121(6) 0.0189(7) 0.0176(7) -0.0029(6) 0.0032(6) -0.0004(6)
C14 0.0108(6) 0.0199(7) 0.0145(7) -0.0048(6) 0.0016(6) 0.0007(6)
C5 0.0178(7) 0.0320(8) 0.0211(8) -0.0040(7) 0.0014(7) 0.0036(7)
C15 0.0113(6) 0.0194(7) 0.0170(7) -0.0002(6) -0.0005(6) 0.0026(6)
C8 0.0152(6) 0.0193(7) 0.0243(8) -0.0029(6) 0.0037(6) -0.0018(6)
C18 0.0112(6) 0.0264(8) 0.0185(8) 0.0001(7) 0.0015(6) 0.0022(6)
C17 0.0158(7) 0.0302(9) 0.0178(8) 0.0040(7) -0.0013(6) 0.0010(6)
C12 0.0251(8) 0.0218(7) 0.0191(8) 0.0004(6) 0.0007(7) -0.0016(7)
C10 0.0190(7) 0.0324(9) 0.0183(8) -0.0027(7) -0.0053(6) 0.0036(7)
C1 0.0133(6) 0.0146(6) 0.0180(7) 0.0017(6) -0.0009(6) 0.0024(6)
C13 0.0148(6) 0.0217(7) 0.0160(7) -0.0026(6) 0.0004(6) -0.0009(6)
C2 0.0128(6) 0.0182(7) 0.0211(8) 0.0020(6) 0.0010(6) 0.0001(6)
C9 0.0139(6) 0.0237(7) 0.0159(7) -0.0056(6) 0.0008(6) -0.0010(6)
C11 0.0289(9) 0.0265(8) 0.0184(8) 0.0040(7) -0.0037(7) 0.0053(7)
C6 0.0203(7) 0.0208(8) 0.0413(10) 0.0089(7) -0.0008(7) -0.0005(6)
C4 0.0128(6) 0.0253(7) 0.0146(7) 0.0038(6) 0.0014(6) 0.0025(6)

loop_
_atom_type_symbol
_atom_type_description
_atom_type_scat_dispersion_real
_atom_type_scat_dispersion_imag
_atom_type_scat_source
C C 0.0033 0.0016 'International Tables Vol C Tables 4.2.6.8 and 6.1.1.4'
H H 0.0000 0.0000 'International Tables Vol C Tables 4.2.6.8 and 6.1.1.4'
N N 0.0061 0.0033 'International Tables Vol C Tables 4.2.6.8 and 6.1.1.4'
O O 0.0106 0.0060 'International Tables Vol C Tables 4.2.6.8 and 6.1.1.4'

loop_
_geom_angle_atom_site_label_1
_geom_angle_atom_site_label_2
_geom_angle_atom_site_label_3
_geom_angle
C16 O2 C4 109.37(10)
C1 N1 C4 111.93(11)
C1 N1 C15 119.07(12)
C4 N1 C15 107.46(11)
C8 N2 C9 108.53(12)
C18 C19 C20 119.32(15)
C22 C23 C18 121.13(14)
C22 C23 C15 127.77(14)
C18 C23 C15 111.10(13)
C21 C20 C19 120.48(15)
O2 C16 C17 112.85(12)
O2 C16 C15 105.75(11)
C17 C16 C15 106.98(12)
C4 C3 C2 106.26(12)
C20 C21 C22 120.68(15)
C23 C22 C21 118.39(15)
C8 C7 C14 106.45(13)
C8 C7 C2 126.69(14)
C14 C7 C2 126.52(13)
C13 C14 C9 118.62(13)
C13 C14 C7 134.54(13)
C9 C14 C7 106.84(12)
N1 C15 C23 115.68(12)
N1 C15 C16 102.28(11)
C23 C15 C16 104.26(12)
C7 C8 N2 110.42(14)
C19 C18 C23 120.00(15)
C19 C18 C17 128.58(15)
C23 C18 C17 111.42(13)
C18 C17 C16 104.80(12)
C13 C12 C11 121.68(15)
C11 C10 C9 117.35(14)
O1 C1 N1 124.73(13)
O1 C1 C2 125.51(13)
N1 C1 C2 109.63(12)
C12 C13 C14 118.67(14)
C7 C2 C6 110.92(13)
C7 C2 C3 112.13(12)
C6 C2 C3 111.48(13)
C7 C2 C1 113.95(12)
C6 C2 C1 104.80(12)
C3 C2 C1 103.13(12)
N2 C9 C10 129.62(14)
N2 C9 C14 107.70(13)
C10 C9 C14 122.68(14)
C10 C11 C12 120.99(15)
O2 C4 N1 103.68(11)
O2 C4 C5 110.46(12)
N1 C4 C5 114.13(12)
O2 C4 C3 111.29(12)
N1 C4 C3 104.47(12)
C5 C4 C3 112.38(12)

loop_
_geom_bond_atom_site_label_1
_geom_bond_atom_site_label_2
_geom_bond_distance
O1 C1 1.2162(17)
O2 C16 1.4445(18)
O2 C4 1.4459(18)
N1 C1 1.3838(19)
N1 C4 1.4604(18)
N1 C15 1.4718(17)
N2 C8 1.377(2)
N2 C9 1.379(2)
C19 C18 1.387(2)
C19 C20 1.391(2)
C23 C22 1.391(2)
C23 C18 1.395(2)
C23 C15 1.510(2)
C20 C21 1.390(2)
C16 C17 1.535(2)
C16 C15 1.562(2)
C3 C4 1.534(2)
C3 C2 1.539(2)
C21 C22 1.395(2)
C7 C8 1.366(2)
C7 C14 1.440(2)
C7 C2 1.503(2)
C14 C13 1.405(2)
C14 C9 1.415(2)
C5 C4 1.519(2)
C18 C17 1.508(2)
C12 C13 1.379(2)
C12 C11 1.403(2)
C10 C11 1.383(2)
C10 C9 1.392(2)
C1 C2 1.5413(19)
C2 C6 1.540(2)

loop_
_geom_torsion_atom_site_label_1
_geom_torsion_atom_site_label_2
_geom_torsion_atom_site_label_3
_geom_torsion_atom_site_label_4
_geom_torsion
C18 C19 C20 C21 -0.1(2)
C4 O2 C16 C17 107.10(13)
C4 O2 C16 C15 -9.52(15)
C19 C20 C21 C22 0.7(2)
C18 C23 C22 C21 -0.6(2)
C15 C23 C22 C21 -179.83(13)
C20 C21 C22 C23 -0.3(2)
C8 C7 C14 C13 179.88(16)
C2 C7 C14 C13 6.2(3)
C8 C7 C14 C9 0.46(15)
C2 C7 C14 C9 -173.20(13)
C1 N1 C15 C23 147.48(13)
C4 N1 C15 C23 -84.02(14)
C1 N1 C15 C16 -99.92(14)
C4 N1 C15 C16 28.58(14)
C22 C23 C15 N1 -62.80(19)
C18 C23 C15 N1 117.90(13)
C22 C23 C15 C16 -174.25(13)
C18 C23 C15 C16 6.45(15)
O2 C16 C15 N1 -11.59(14)
C17 C16 C15 N1 -132.12(12)
O2 C16 C15 C23 109.26(12)
C17 C16 C15 C23 -11.27(15)
C14 C7 C8 N2 0.96(17)
C2 C7 C8 N2 174.61(13)
C9 N2 C8 C7 -2.06(18)
C20 C19 C18 C23 -0.8(2)
C20 C19 C18 C17 178.54(15)
C22 C23 C18 C19 1.2(2)
C15 C23 C18 C19 -179.50(13)
C22 C23 C18 C17 -178.28(13)
C15 C23 C18 C17 1.07(17)
C19 C18 C17 C16 172.37(14)
C23 C18 C17 C16 -8.26(16)
O2 C16 C17 C18 -104.03(13)
C15 C16 C17 C18 11.86(15)
C4 N1 C1 O1 -167.18(13)
C15 N1 C1 O1 -40.8(2)
C4 N1 C1 C2 8.95(15)
C15 N1 C1 C2 135.37(12)
C11 C12 C13 C14 0.0(2)
C9 C14 C13 C12 0.6(2)
C7 C14 C13 C12 -178.75(15)
C8 C7 C2 C6 19.4(2)
C14 C7 C2 C6 -168.22(14)
C8 C7 C2 C3 -105.98(17)
C14 C7 C2 C3 66.43(18)
C8 C7 C2 C1 137.35(15)
C14 C7 C2 C1 -50.24(19)
C4 C3 C2 C7 -139.34(13)
C4 C3 C2 C6 95.61(14)
C4 C3 C2 C1 -16.33(15)
O1 C1 C2 C7 -56.95(19)
N1 C1 C2 C7 126.96(13)
O1 C1 C2 C6 64.48(18)
N1 C1 C2 C6 -111.61(13)
O1 C1 C2 C3 -178.74(14)
N1 C1 C2 C3 5.17(15)
C8 N2 C9 C10 -178.14(15)
C8 N2 C9 C14 2.30(16)
C11 C10 C9 N2 -179.12(15)
C11 C10 C9 C14 0.4(2)
C13 C14 C9 N2 178.78(13)
C7 C14 C9 N2 -1.69(15)
C13 C14 C9 C10 -0.8(2)
C7 C14 C9 C10 178.70(14)
C9 C10 C11 C12 0.2(2)
C13 C12 C11 C10 -0.4(2)
C16 O2 C4 N1 27.11(15)
C16 O2 C4 C5 -95.57(13)
C16 O2 C4 C3 138.88(12)
C1 N1 C4 O2 97.46(13)
C15 N1 C4 O2 -35.04(14)
C1 N1 C4 C5 -142.32(12)
C15 N1 C4 C5 85.18(14)
C1 N1 C4 C3 -19.21(16)
C15 N1 C4 C3 -151.70(12)
C2 C3 C4 O2 -89.70(14)
C2 C3 C4 N1 21.56(15)
C2 C3 C4 C5 145.81(13)

loop_
_cod_related_entry_id
_cod_related_entry_code
_cod_related_entry_database
1 30651800 ChemSpider
